data_7250927
loop_
_publ_author_name
'Demidov, Oleksii O.'
'Chepeleva, Ludmila V.'
'Shishkina, Svitlana V.'
'Gladkov, Eugene S.'
'Kyrychenko, Alexander'
'Linnik, Rostyslav P.'
'Roshal, Alexander D.'

_publ_section_title
;
 Influence of C3&#x2032;- and C4&#x2032;-substitutions on fluorescence,
 crystal packing, and physicochemical properties of flavonol
;
_journal_issue 43
_journal_name_full 'RSC Advances'
_journal_page_first 36300
_journal_page_last 36318
_journal_paper_doi 10.1039/D5RA05790F
_journal_volume 15
_journal_year 2025
_chemical_formula_moiety 'C22 H16 O4'
_chemical_formula_sum 'C22 H16 O4'
_chemical_formula_weight 344.35
_space_group_crystal_system monoclinic
_space_group_IT_number 14
_space_group_name_Hall '-P 2ybc'
_space_group_name_H-M_alt 'P 1 21/c 1'
_atom_sites_solution_hydrogens geom
_audit_creation_date 2025-09-16
_audit_creation_method
;
Olex2 1.5
(compiled 2025.07.13 svn.rb7424aed for OlexSys, GUI svn.r7314)
;
_audit_update_record
;
2025-09-17 deposited with the CCDC.	2025-09-23 downloaded from the CCDC.
;
_cell_angle_alpha 90
_cell_angle_beta 115.035(7)
_cell_angle_gamma 90
_cell_formula_units_Z 4
_cell_length_a 19.780(2)
_cell_length_b 4.9187(6)
_cell_length_c 19.121(2)
_cell_measurement_reflns_used 3130
_cell_measurement_temperature 173(2)
_cell_measurement_theta_max 23.32
_cell_measurement_theta_min 2.27
_cell_volume 1685.5(3)
_computing_cell_refinement 'SAINT (Bruker AXS, 2015)'
_computing_data_collection 'APEXII (Bruker AXS, 2014)'
_computing_data_reduction 'SAINT (Bruker AXS, 2015)'
_computing_molecular_graphics 'Olex2 1.5 (Dolomanov et al., 2009)'
_computing_publication_material 'Olex2 1.5 (Dolomanov et al., 2009)'
_computing_structure_refinement 'SHELXL 2016/6 (Sheldrick, 2015)'
_computing_structure_solution 'SHELXT 2014/5 (Sheldrick, 2014)'
_diffrn_ambient_temperature 172.65
_diffrn_measured_fraction_theta_full 0.999
_diffrn_measured_fraction_theta_max 0.999
_diffrn_measurement_device_type 'Bruker APEX-II CCD'
_diffrn_measurement_method '\f and \w scans'
_diffrn_radiation_type MoK\a
_diffrn_radiation_wavelength 0.71073
_diffrn_reflns_av_R_equivalents 0.0781
_diffrn_reflns_av_unetI/netI 0.0476
_diffrn_reflns_Laue_measured_fraction_full 0.999
_diffrn_reflns_Laue_measured_fraction_max 0.999
_diffrn_reflns_limit_h_max 23
_diffrn_reflns_limit_h_min -23
_diffrn_reflns_limit_k_max 5
_diffrn_reflns_limit_k_min -5
_diffrn_reflns_limit_l_max 22
_diffrn_reflns_limit_l_min -22
_diffrn_reflns_number 21576
_diffrn_reflns_point_group_measured_fraction_full 0.999
_diffrn_reflns_point_group_measured_fraction_max 0.999
_diffrn_reflns_theta_full 24.997
_diffrn_reflns_theta_max 24.997
_diffrn_reflns_theta_min 2.135
_exptl_absorpt_coefficient_mu 0.093
_exptl_absorpt_correction_type none
_exptl_crystal_colour yellow
_exptl_crystal_colour_primary yellow
_exptl_crystal_density_diffrn 1.357
_exptl_crystal_description block
_exptl_crystal_F_000 720
_exptl_crystal_size_max 0.2
_exptl_crystal_size_mid 0.09
_exptl_crystal_size_min 0.08
_refine_diff_density_max 0.298
_refine_diff_density_min -0.304
_refine_diff_density_rms 0.042
_refine_ls_extinction_method none
_refine_ls_goodness_of_fit_ref 1.040
_refine_ls_hydrogen_treatment constr
_refine_ls_matrix_type full
_refine_ls_number_parameters 272
_refine_ls_number_reflns 2973
_refine_ls_number_restraints 12
_refine_ls_restrained_S_all 1.047
_refine_ls_R_factor_all 0.0972
_refine_ls_R_factor_gt 0.0593
_refine_ls_shift/su_max 0.000
_refine_ls_shift/su_mean 0.000
_refine_ls_structure_factor_coef Fsqd
_refine_ls_weighting_details 'w=1/[\s^2^(Fo^2^)+(0.0648P)^2^+1.0650P] where P=(Fo^2^+2Fc^2^)/3'
_refine_ls_weighting_scheme calc
_refine_ls_wR_factor_gt 0.1417
_refine_ls_wR_factor_ref 0.1688
_reflns_Friedel_coverage 0.000
_reflns_number_gt 1920
_reflns_number_total 2973
_reflns_threshold_expression 'I > 2\s(I)'
_cod_data_source_file d5ra05790f2.cif
_cod_data_source_block 3k
_cod_original_cell_volume 1685.6(3)
_cod_database_code 7250927
_shelx_shelxl_version_number 2016/6
_shelx_space_group_comment
;
The symmetry employed for this shelxl refinement is uniquely defined
by the following loop, which should always be used as a source of
symmetry information in preference to the above space-group names.
They are only intended as comments.
;
_shelx_estimated_absorpt_t_max 0.993
_shelx_estimated_absorpt_t_min 0.982
_olex2_refinement_description
;
1. Fixed Uiso
 At 1.2 times of:
  All C(H) groups, All C(H,H) groups
 At 1.5 times of:
  All O(H) groups
2. Restrained distances
 C17-C22B
 1.39 with sigma of 0.002
 C22B-C21B
 1.39 with sigma of 0.002
 C21B-C20
 1.39 with sigma of 0.002
 C20-C19B
 1.39 with sigma of 0.002
 C19B-C18B
 1.39 with sigma of 0.002
 C18B-C17
 1.39 with sigma of 0.002
 C17-C22A
 1.39 with sigma of 0.002
 C22A-C21A
 1.39 with sigma of 0.002
 C21A-C20
 1.39 with sigma of 0.002
 C20-C19A
 1.39 with sigma of 0.002
 C19A-C18A
 1.39 with sigma of 0.002
 C18A-C17
 1.39 with sigma of 0.002
3. Others
 Fixed Sof: H20(0.5) H20A(0.5) C18A(0.5) H18A(0.5) C19A(0.5) H19A(0.5)
 C21A(0.5) H21A(0.5) C22A(0.5) H22A(0.5) C18B(0.5) H18B(0.5) C19B(0.5)
 H19B(0.5) C21B(0.5) H21B(0.5) C22B(0.5) H22B(0.5)
4.a Secondary CH2 refined with riding coordinates:
 C16(H16A,H16B)
4.b Aromatic/amide H refined with riding coordinates:
 C2(H2), C3(H3A), C4(H4), C5(H5), C11(H11), C12(H12), C13(H13), C15(H15),
 C20(H20), C20(H20A), C18A(H18A), C19A(H19A), C21A(H21A), C22A(H22A),
 C18B(H18B), C19B(H19B), C21B(H21B), C22B(H22B)
4.c Idealised tetrahedral OH refined as rotating group:
 O3(H3)
;
_olex2_submission_special_instructions 'No special instructions were received'

loop_
_space_group_symop_operation_xyz
'x, y, z'
'-x, y+1/2, -z+1/2'
'-x, -y, -z'
'x, -y-1/2, z-1/2'

loop_
_atom_site_label
_atom_site_type_symbol
_atom_site_fract_x
_atom_site_fract_y
_atom_site_fract_z
_atom_site_U_iso_or_equiv
_atom_site_adp_type
_atom_site_occupancy
_atom_site_site_symmetry_order
_atom_site_calc_flag
_atom_site_refinement_flags_posn
_atom_site_refinement_flags_adp
_atom_site_refinement_flags_occupancy
_atom_site_disorder_assembly
_atom_site_disorder_group
O1 O 0.18861(10) 0.4190(4) 0.42954(10) 0.0483(5) Uani 1 1 d . . . . .
O2 O 0.01287(11) -0.0176(5) 0.42474(11) 0.0639(6) Uani 1 1 d . . . . .
O3 O 0.07836(11) 0.3538(4) 0.53836(11) 0.0573(6) Uani 1 1 d . . . . .
H3 H 0.041573 0.251851 0.529510 0.086 Uiso 1 1 calc R U . . .
O4 O 0.38873(12) 0.9754(5) 0.59822(14) 0.0861(8) Uani 1 1 d . . . . .
C1 C 0.15639(14) 0.2307(6) 0.37284(14) 0.0427(7) Uani 1 1 d . . . . .
C2 C 0.18609(16) 0.2043(6) 0.31899(16) 0.0542(8) Uani 1 1 d . . . . .
H2 H 0.227002 0.313575 0.322502 0.065 Uiso 1 1 calc R U . . .
C3 C 0.15542(17) 0.0184(7) 0.26098(17) 0.0601(8) Uani 1 1 d . . . . .
H3A H 0.174868 0.000635 0.223500 0.072 Uiso 1 1 calc R U . . .
C4 C 0.09621(16) -0.1452(6) 0.25588(16) 0.0550(8) Uani 1 1 d . . . . .
H4 H 0.076009 -0.275842 0.215719 0.066 Uiso 1 1 calc R U . . .
C5 C 0.06716(15) -0.1175(6) 0.30885(15) 0.0499(7) Uani 1 1 d . . . . .
H5 H 0.026667 -0.229379 0.305256 0.060 Uiso 1 1 calc R U . . .
C6 C 0.09655(14) 0.0745(5) 0.36852(14) 0.0407(6) Uani 1 1 d . . . . .
C7 C 0.06676(14) 0.1140(6) 0.42516(14) 0.0441(7) Uani 1 1 d . . . . .
C8 C 0.10321(14) 0.3173(6) 0.48309(14) 0.0437(7) Uani 1 1 d . . . . .
C9 C 0.16261(14) 0.4612(6) 0.48517(14) 0.0420(6) Uani 1 1 d . . . . .
C10 C 0.20736(14) 0.6640(6) 0.54168(14) 0.0427(7) Uani 1 1 d . . . . .
C11 C 0.18222(16) 0.7898(6) 0.59163(15) 0.0531(8) Uani 1 1 d . . . . .
H11 H 0.134916 0.743688 0.589946 0.064 Uiso 1 1 calc R U . . .
C12 C 0.22602(19) 0.9798(7) 0.64307(18) 0.0674(9) Uani 1 1 d . . . . .
H12 H 0.208277 1.064724 0.676699 0.081 Uiso 1 1 calc R U . . .
C13 C 0.29525(18) 1.0520(7) 0.64764(19) 0.0686(9) Uani 1 1 d . . . . .
H13 H 0.324801 1.184473 0.683808 0.082 Uiso 1 1 calc R U . . .
C14 C 0.32051(17) 0.9278(7) 0.59867(17) 0.0586(8) Uani 1 1 d . . . . .
C15 C 0.27674(15) 0.7377(6) 0.54594(15) 0.0527(8) Uani 1 1 d . . . . .
H15 H 0.294419 0.655560 0.511874 0.063 Uiso 1 1 calc R U . . .
C16 C 0.43529(19) 1.1787(8) 0.6473(2) 0.0775(10) Uani 1 1 d . . . . .
H16A H 0.446589 1.136479 0.701784 0.093 Uiso 1 1 calc R U . . .
H16B H 0.410042 1.357559 0.634314 0.093 Uiso 1 1 calc R U . . .
C17 C 0.50581(17) 1.1862(7) 0.63634(17) 0.0628(9) Uani 1 1 d D . . . .
C20 C 0.6387(2) 1.1995(8) 0.6184(2) 0.0860(12) Uani 1 1 d D . . . .
H20 H 0.679099 1.192296 0.603984 0.103 Uiso 0.5 1 calc R U P A 1
H20A H 0.683708 1.220458 0.612433 0.103 Uiso 0.5 1 calc R U P B 2
C18A C 0.5264(4) 1.4270(10) 0.6131(5) 0.094(3) Uani 0.5 1 d D . P C 1
H18A H 0.496015 1.584836 0.602363 0.112 Uiso 0.5 1 calc R U P C 1
C19A C 0.5936(4) 1.4272(11) 0.6063(5) 0.101(3) Uani 0.5 1 d D . P C 1
H19A H 0.609631 1.592720 0.592650 0.121 Uiso 0.5 1 calc R U P C 1
C21A C 0.6198(3) 0.9834(13) 0.6533(4) 0.087(2) Uani 0.5 1 d D . P C 1
H21A H 0.654958 0.840355 0.673874 0.104 Uiso 0.5 1 calc R U P C 1
C22A C 0.5528(3) 0.9627(10) 0.6600(4) 0.076(2) Uani 0.5 1 d D . P C 1
H22A H 0.539807 0.803599 0.679715 0.092 Uiso 0.5 1 calc R U P C 1
C18B C 0.5067(3) 1.1918(15) 0.5638(2) 0.0712(19) Uani 0.5 1 d D . P C 2
H18B H 0.460204 1.193285 0.519527 0.085 Uiso 0.5 1 calc R U P C 2
C19B C 0.5716(2) 1.1953(16) 0.5524(3) 0.075(2) Uani 0.5 1 d D . P C 2
H19B H 0.570286 1.194970 0.502148 0.090 Uiso 0.5 1 calc R U P C 2
C21B C 0.6431(3) 1.1746(17) 0.6922(3) 0.081(2) Uani 0.5 1 d D . P C 2
H21B H 0.689513 1.162936 0.736282 0.097 Uiso 0.5 1 calc R U P C 2
C22B C 0.5755(2) 1.1677(15) 0.6977(3) 0.0649(17) Uani 0.5 1 d D . P C 2
H22B H 0.577094 1.148715 0.747845 0.078 Uiso 0.5 1 calc R U P C 2

loop_
_atom_site_aniso_label
_atom_site_aniso_U_11
_atom_site_aniso_U_22
_atom_site_aniso_U_33
_atom_site_aniso_U_23
_atom_site_aniso_U_13
_atom_site_aniso_U_12
O1 0.0526(11) 0.0533(13) 0.0464(10) -0.0061(9) 0.0283(9) -0.0108(9)
O2 0.0570(12) 0.0816(16) 0.0613(12) -0.0083(11) 0.0331(10) -0.0231(12)
O3 0.0552(12) 0.0691(15) 0.0613(12) -0.0098(10) 0.0381(10) -0.0114(10)
O4 0.0678(14) 0.102(2) 0.0997(18) -0.0542(15) 0.0458(13) -0.0387(14)
C1 0.0464(15) 0.0414(16) 0.0387(14) -0.0010(12) 0.0164(12) -0.0025(12)
C2 0.0602(18) 0.060(2) 0.0530(16) -0.0089(15) 0.0343(15) -0.0102(15)
C3 0.072(2) 0.067(2) 0.0532(17) -0.0088(16) 0.0380(16) -0.0022(17)
C4 0.0579(18) 0.054(2) 0.0518(17) -0.0083(14) 0.0219(14) -0.0021(15)
C5 0.0468(16) 0.0499(18) 0.0480(16) 0.0007(14) 0.0151(13) -0.0024(14)
C6 0.0420(14) 0.0427(16) 0.0365(13) 0.0062(12) 0.0158(11) 0.0025(12)
C7 0.0373(14) 0.0525(18) 0.0422(15) 0.0066(13) 0.0164(12) -0.0008(13)
C8 0.0401(15) 0.0534(18) 0.0400(14) 0.0041(13) 0.0192(12) 0.0024(13)
C9 0.0429(14) 0.0476(17) 0.0384(14) 0.0037(12) 0.0202(12) 0.0030(13)
C10 0.0479(15) 0.0442(17) 0.0377(14) 0.0040(12) 0.0197(12) -0.0006(13)
C11 0.0579(18) 0.055(2) 0.0517(16) -0.0004(15) 0.0289(14) -0.0010(15)
C12 0.079(2) 0.071(2) 0.0639(19) -0.0200(18) 0.0418(18) -0.0064(19)
C13 0.071(2) 0.073(2) 0.064(2) -0.0254(18) 0.0308(17) -0.0178(18)
C14 0.0575(18) 0.062(2) 0.0584(18) -0.0121(16) 0.0269(15) -0.0094(16)
C15 0.0562(18) 0.058(2) 0.0514(16) -0.0127(15) 0.0301(14) -0.0095(15)
C16 0.073(2) 0.073(3) 0.080(2) -0.025(2) 0.0263(19) -0.022(2)
C17 0.061(2) 0.057(2) 0.063(2) -0.0108(16) 0.0187(16) -0.0152(17)
C20 0.072(3) 0.078(3) 0.108(3) -0.004(2) 0.038(2) -0.013(2)
C18A 0.095(6) 0.045(5) 0.137(7) -0.005(5) 0.045(5) -0.010(4)
C19A 0.098(6) 0.065(6) 0.148(8) 0.003(6) 0.061(6) -0.026(5)
C21A 0.063(5) 0.117(7) 0.074(5) 0.024(5) 0.022(4) 0.020(5)
C22A 0.077(5) 0.077(6) 0.069(4) 0.006(4) 0.025(4) -0.010(4)
C18B 0.060(4) 0.079(5) 0.062(4) -0.002(4) 0.014(3) -0.011(4)
C19B 0.082(5) 0.079(5) 0.071(4) 0.001(4) 0.040(4) -0.011(4)
C21B 0.062(5) 0.075(6) 0.088(6) -0.022(5) 0.015(4) -0.011(4)
C22B 0.070(5) 0.066(5) 0.055(4) -0.004(3) 0.023(3) -0.010(4)

loop_
_atom_type_symbol
_atom_type_description
_atom_type_scat_dispersion_real
_atom_type_scat_dispersion_imag
_atom_type_scat_source
C C 0.0033 0.0016 'International Tables Vol C Tables 4.2.6.8 and 6.1.1.4'
H H 0.0000 0.0000 'International Tables Vol C Tables 4.2.6.8 and 6.1.1.4'
O O 0.0106 0.0060 'International Tables Vol C Tables 4.2.6.8 and 6.1.1.4'

loop_
_geom_angle_atom_site_label_1
_geom_angle_atom_site_label_2
_geom_angle_atom_site_label_3
_geom_angle
_geom_angle_site_symmetry_1
_geom_angle_site_symmetry_3
_geom_angle_publ_flag
C1 O1 C9 121.0(2) . . ?
C8 O3 H3 109.5 . . ?
C14 O4 C16 118.8(3) . . ?
O1 C1 C2 116.8(2) . . ?
O1 C1 C6 121.7(2) . . ?
C6 C1 C2 121.5(2) . . ?
C1 C2 H2 120.6 . . ?
C3 C2 C1 118.8(3) . . ?
C3 C2 H2 120.6 . . ?
C2 C3 H3A 119.5 . . ?
C2 C3 C4 121.1(3) . . ?
C4 C3 H3A 119.5 . . ?
C3 C4 H4 120.1 . . ?
C5 C4 C3 119.8(3) . . ?
C5 C4 H4 120.1 . . ?
C4 C5 H5 119.7 . . ?
C4 C5 C6 120.7(3) . . ?
C6 C5 H5 119.7 . . ?
C1 C6 C5 118.1(2) . . ?
C1 C6 C7 119.3(2) . . ?
C5 C6 C7 122.6(2) . . ?
O2 C7 C6 122.9(3) . . ?
O2 C7 C8 121.0(2) . . ?
C8 C7 C6 116.0(2) . . ?
O3 C8 C7 117.7(2) . . ?
O3 C8 C9 120.2(2) . . ?
C9 C8 C7 122.0(2) . . ?
O1 C9 C10 111.5(2) . . ?
C8 C9 O1 120.0(2) . . ?
C8 C9 C10 128.6(2) . . ?
C11 C10 C9 121.9(2) . . ?
C15 C10 C9 119.7(2) . . ?
C15 C10 C11 118.3(3) . . ?
C10 C11 H11 120.2 . . ?
C12 C11 C10 119.7(3) . . ?
C12 C11 H11 120.2 . . ?
C11 C12 H12 119.0 . . ?
C11 C12 C13 122.1(3) . . ?
C13 C12 H12 119.0 . . ?
C12 C13 H13 120.7 . . ?
C14 C13 C12 118.6(3) . . ?
C14 C13 H13 120.7 . . ?
O4 C14 C13 124.7(3) . . ?
O4 C14 C15 115.2(3) . . ?
C13 C14 C15 120.1(3) . . ?
C10 C15 H15 119.4 . . ?
C14 C15 C10 121.3(3) . . ?
C14 C15 H15 119.4 . . ?
O4 C16 H16A 110.1 . . ?
O4 C16 H16B 110.1 . . ?
O4 C16 C17 107.9(3) . . ?
H16A C16 H16B 108.4 . . ?
C17 C16 H16A 110.1 . . ?
C17 C16 H16B 110.1 . . ?
C18A C17 C16 119.0(4) . . ?
C18A C17 C22A 122.3(4) . . ?
C22A C17 C16 118.1(4) . . ?
C18B C17 C16 123.0(3) . . ?
C22B C17 C16 122.1(3) . . ?
C22B C17 C18B 114.7(4) . . ?
C19A C20 H20 122.8 . . ?
C21A C20 H20 122.8 . . ?
C21A C20 C19A 114.4(5) . . ?
C19B C20 H20A 118.4 . . ?
C21B C20 H20A 118.4 . . ?
C21B C20 C19B 123.3(4) . . ?
C17 C18A H18A 121.5 . . ?
C17 C18A C19A 117.0(6) . . ?
C19A C18A H18A 121.5 . . ?
C20 C19A H19A 118.1 . . ?
C18A C19A C20 123.8(6) . . ?
C18A C19A H19A 118.1 . . ?
C20 C21A H21A 117.9 . . ?
C20 C21A C22A 124.2(5) . . ?
C22A C21A H21A 117.9 . . ?
C17 C22A C21A 116.5(5) . . ?
C17 C22A H22A 121.8 . . ?
C21A C22A H22A 121.8 . . ?
C17 C18B H18B 118.1 . . ?
C19B C18B C17 123.8(5) . . ?
C19B C18B H18B 118.1 . . ?
C20 C19B H19B 121.7 . . ?
C18B C19B C20 116.6(5) . . ?
C18B C19B H19B 121.7 . . ?
C20 C21B H21B 122.1 . . ?
C20 C21B C22B 115.8(5) . . ?
C22B C21B H21B 122.1 . . ?
C17 C22B C21B 125.5(5) . . ?
C17 C22B H22B 117.3 . . ?
C21B C22B H22B 117.3 . . ?

loop_
_geom_bond_atom_site_label_1
_geom_bond_atom_site_label_2
_geom_bond_distance
_geom_bond_site_symmetry_2
_geom_bond_publ_flag
O1 C1 1.362(3) . ?
O1 C9 1.379(3) . ?
O2 C7 1.244(3) . ?
O3 H3 0.8400 . ?
O3 C8 1.353(3) . ?
O4 C14 1.373(3) . ?
O4 C16 1.414(4) . ?
C1 C2 1.391(4) . ?
C1 C6 1.384(4) . ?
C2 H2 0.9500 . ?
C2 C3 1.365(4) . ?
C3 H3A 0.9500 . ?
C3 C4 1.390(4) . ?
C4 H4 0.9500 . ?
C4 C5 1.366(4) . ?
C5 H5 0.9500 . ?
C5 C6 1.404(4) . ?
C6 C7 1.449(3) . ?
C7 C8 1.439(4) . ?
C8 C9 1.358(4) . ?
C9 C10 1.462(4) . ?
C10 C11 1.394(4) . ?
C10 C15 1.388(4) . ?
C11 H11 0.9500 . ?
C11 C12 1.367(4) . ?
C12 H12 0.9500 . ?
C12 C13 1.381(4) . ?
C13 H13 0.9500 . ?
C13 C14 1.377(4) . ?
C14 C15 1.379(4) . ?
C15 H15 0.9500 . ?
C16 H16A 0.9900 . ?
C16 H16B 0.9900 . ?
C16 C17 1.496(4) . ?
C17 C18A 1.386(2) . ?
C17 C22A 1.386(2) . ?
C17 C18B 1.396(2) . ?
C17 C22B 1.384(2) . ?
C20 H20 0.9500 . ?
C20 H20A 0.9500 . ?
C20 C19A 1.389(2) . ?
C20 C21A 1.387(2) . ?
C20 C19B 1.391(2) . ?
C20 C21B 1.381(2) . ?
C18A H18A 0.9500 . ?
C18A C19A 1.388(2) . ?
C19A H19A 0.9500 . ?
C21A H21A 0.9500 . ?
C21A C22A 1.388(2) . ?
C22A H22A 0.9500 . ?
C18B H18B 0.9500 . ?
C18B C19B 1.391(2) . ?
C19B H19B 0.9500 . ?
C21B H21B 0.9500 . ?
C21B C22B 1.386(2) . ?
C22B H22B 0.9500 . ?

loop_
_geom_torsion_atom_site_label_1
_geom_torsion_atom_site_label_2
_geom_torsion_atom_site_label_3
_geom_torsion_atom_site_label_4
_geom_torsion
_geom_torsion_site_symmetry_1
_geom_torsion_site_symmetry_2
_geom_torsion_site_symmetry_3
_geom_torsion_site_symmetry_4
_geom_torsion_publ_flag
O1 C1 C2 C3 -179.8(3) . . . . ?
O1 C1 C6 C5 -179.2(2) . . . . ?
O1 C1 C6 C7 0.7(4) . . . . ?
O1 C9 C10 C11 164.0(2) . . . . ?
O1 C9 C10 C15 -15.4(4) . . . . ?
O2 C7 C8 O3 2.1(4) . . . . ?
O2 C7 C8 C9 179.3(3) . . . . ?
O3 C8 C9 O1 178.7(2) . . . . ?
O3 C8 C9 C10 0.1(4) . . . . ?
O4 C14 C15 C10 178.1(3) . . . . ?
O4 C16 C17 C18A 121.9(5) . . . . ?
O4 C16 C17 C22A -66.8(5) . . . . ?
O4 C16 C17 C18B 47.8(6) . . . . ?
O4 C16 C17 C22B -127.3(5) . . . . ?
C1 O1 C9 C8 -1.2(4) . . . . ?
C1 O1 C9 C10 177.7(2) . . . . ?
C1 C2 C3 C4 -0.9(5) . . . . ?
C1 C6 C7 O2 179.6(3) . . . . ?
C1 C6 C7 C8 -0.3(4) . . . . ?
C2 C1 C6 C5 1.3(4) . . . . ?
C2 C1 C6 C7 -178.7(3) . . . . ?
C2 C3 C4 C5 1.1(5) . . . . ?
C3 C4 C5 C6 -0.1(4) . . . . ?
C4 C5 C6 C1 -1.1(4) . . . . ?
C4 C5 C6 C7 179.0(3) . . . . ?
C5 C6 C7 O2 -0.5(4) . . . . ?
C5 C6 C7 C8 179.6(2) . . . . ?
C6 C1 C2 C3 -0.4(4) . . . . ?
C6 C7 C8 O3 -178.0(2) . . . . ?
C6 C7 C8 C9 -0.8(4) . . . . ?
C7 C8 C9 O1 1.6(4) . . . . ?
C7 C8 C9 C10 -177.1(2) . . . . ?
C8 C9 C10 C11 -17.3(4) . . . . ?
C8 C9 C10 C15 163.3(3) . . . . ?
C9 O1 C1 C2 179.5(2) . . . . ?
C9 O1 C1 C6 0.0(4) . . . . ?
C9 C10 C11 C12 -179.5(3) . . . . ?
C9 C10 C15 C14 -179.8(3) . . . . ?
C10 C11 C12 C13 -0.2(5) . . . . ?
C11 C10 C15 C14 0.8(4) . . . . ?
C11 C12 C13 C14 0.0(5) . . . . ?
C12 C13 C14 O4 -178.4(3) . . . . ?
C12 C13 C14 C15 0.6(5) . . . . ?
C13 C14 C15 C10 -1.0(5) . . . . ?
C14 O4 C16 C17 179.3(3) . . . . ?
C15 C10 C11 C12 -0.1(4) . . . . ?
C16 O4 C14 C13 -4.6(5) . . . . ?
C16 O4 C14 C15 176.4(3) . . . . ?
C16 C17 C18A C19A 177.8(6) . . . . ?
C16 C17 C22A C21A -176.2(6) . . . . ?
C16 C17 C18B C19B -179.2(6) . . . . ?
C16 C17 C22B C21B -179.6(6) . . . . ?
C17 C18A C19A C20 2.7(13) . . . . ?
C17 C18B C19B C20 -1.5(11) . . . . ?
C20 C21A C22A C17 -6.2(12) . . . . ?
C20 C21B C22B C17 -0.7(12) . . . . ?
C18A C17 C22A C21A -5.2(9) . . . . ?
C19A C20 C21A C22A 14.6(11) . . . . ?
C21A C20 C19A C18A -12.6(11) . . . . ?
C22A C17 C18A C19A 6.8(10) . . . . ?
C18B C17 C22B C21B 4.9(10) . . . . ?
C19B C20 C21B C22B -5.3(10) . . . . ?
C21B C20 C19B C18B 6.3(10) . . . . ?
C22B C17 C18B C19B -3.7(9) . . . . ?
